data_7102943
loop_
_publ_author_name
'Denton, Justin R'
'Cheng, Kevin'
'Davies, Huw M L'

_publ_section_title
;
 Stereoselective construction of nitrile-substituted cyclopropanes.
;
_journal_issue 10
_journal_name_full 'Chemical communications (Cambridge, England)'
_journal_page_first 1238
_journal_page_last 1240
_journal_paper_doi 10.1039/b719175h
_journal_year 2008
_chemical_absolute_configuration ad
_chemical_formula_moiety 'C16 H12 Br N'
_chemical_formula_sum 'C16 H12 Br N'
_chemical_formula_weight 298.18
_chemical_name_systematic
;
?
;
_space_group_IT_number 5
_symmetry_cell_setting monoclinic
_symmetry_space_group_name_Hall 'C 2y'
_symmetry_space_group_name_H-M 'C 1 2 1'
_atom_sites_solution_hydrogens geom
_atom_sites_solution_primary direct
_atom_sites_solution_secondary difmap
_audit_creation_method SHELXL-97
_cell_angle_alpha 90.00
_cell_angle_beta 100.069(3)
_cell_angle_gamma 90.00
_cell_formula_units_Z 4
_cell_length_a 17.7928(19)
_cell_length_b 6.6811(7)
_cell_length_c 10.9352(12)
_cell_measurement_reflns_used 6258
_cell_measurement_temperature 90(1)
_cell_measurement_theta_max 25.69
_cell_measurement_theta_min 2.33
_cell_volume 1279.9(2)
_computing_cell_refinement 'Bruker Saint v7.23A (Bruker, 2005)'
_computing_data_collection 'APEX2 (Bruker, 2004)'
_computing_data_reduction 'Bruker Saint v7.23A (Bruker, 2005)'
_computing_molecular_graphics 'Bruker SHELXTL'
_computing_publication_material 'Bruker SHELXTL'
_computing_structure_refinement 'SHELXL-97 (Sheldrick, 1997)'
_computing_structure_solution 'SHELXS-97 (Sheldrick, 1997)'
_diffrn_ambient_temperature 90(1)
_diffrn_detector_area_resol_mean 8.33
_diffrn_measured_fraction_theta_full 0.998
_diffrn_measured_fraction_theta_max 0.998
_diffrn_measurement_device_type 'Bruker SMART APEX2'
_diffrn_measurement_method \wand\f-scans
_diffrn_radiation_monochromator graphite
_diffrn_radiation_probe x-ray
_diffrn_radiation_type MoK\a
_diffrn_radiation_wavelength 0.71073
_diffrn_reflns_av_R_equivalents 0.0287
_diffrn_reflns_av_sigmaI/netI 0.0371
_diffrn_reflns_limit_h_max 21
_diffrn_reflns_limit_h_min -21
_diffrn_reflns_limit_k_max 8
_diffrn_reflns_limit_k_min -8
_diffrn_reflns_limit_l_max 13
_diffrn_reflns_limit_l_min -13
_diffrn_reflns_number 8021
_diffrn_reflns_theta_full 25.68
_diffrn_reflns_theta_max 25.68
_diffrn_reflns_theta_min 1.89
_diffrn_source rotating-anode
_diffrn_source_type 'RIGAKU RU-2000BEH'
_exptl_absorpt_coefficient_mu 3.191
_exptl_absorpt_correction_T_max 0.6203
_exptl_absorpt_correction_T_min 0.4825
_exptl_absorpt_correction_type multi-scan
_exptl_absorpt_process_details 'SADABS 2004/1 (Bruker, 2004)'
_exptl_crystal_colour colourless
_exptl_crystal_density_diffrn 1.547
_exptl_crystal_density_method 'not measured'
_exptl_crystal_description prism
_exptl_crystal_F_000 600
_exptl_crystal_size_max 0.25
_exptl_crystal_size_mid 0.20
_exptl_crystal_size_min 0.15
_refine_diff_density_max 0.967
_refine_diff_density_min -0.472
_refine_diff_density_rms 0.069
_refine_ls_abs_structure_details 'Flack H D (1983), Acta Cryst. A39, 876-881'
_refine_ls_abs_structure_Flack 0.003(9)
_refine_ls_extinction_method none
_refine_ls_goodness_of_fit_ref 1.084
_refine_ls_hydrogen_treatment constr
_refine_ls_matrix_type full
_refine_ls_number_parameters 163
_refine_ls_number_reflns 2411
_refine_ls_number_restraints 1
_refine_ls_restrained_S_all 1.084
_refine_ls_R_factor_all 0.0232
_refine_ls_R_factor_gt 0.0220
_refine_ls_shift/su_max 0.000
_refine_ls_shift/su_mean 0.000
_refine_ls_structure_factor_coef Fsqd
_refine_ls_weighting_details 'calc w=1/[\s^2^(Fo^2^)+(0.0329P)^2^+0.0000P] where P=(Fo^2^+2Fc^2^)/3'
_refine_ls_weighting_scheme calc
_refine_ls_wR_factor_gt 0.0585
_refine_ls_wR_factor_ref 0.0605
_reflns_number_gt 2322
_reflns_number_total 2411
_reflns_threshold_expression >2sigma(I)
_cod_data_source_file b719175h.txt
_cod_data_source_block JD-8+3'BrCyclopropaneCN
_cod_original_sg_symbol_Hall C2y
_cod_original_sg_symbol_H-M C2
_cod_database_code 7102943

loop_
_symmetry_equiv_pos_as_xyz
'x, y, z'
'-x, y, -z'
'x+1/2, y+1/2, z'
'-x+1/2, y+1/2, -z'

loop_
_atom_site_label
_atom_site_type_symbol
_atom_site_fract_x
_atom_site_fract_y
_atom_site_fract_z
_atom_site_U_iso_or_equiv
_atom_site_adp_type
_atom_site_occupancy
_atom_site_symmetry_multiplicity
_atom_site_calc_flag
_atom_site_refinement_flags
_atom_site_disorder_assembly
_atom_site_disorder_group
C1 C 0.27060(14) -0.0732(4) 0.7840(2) 0.0183(5) Uani 1 1 d . . .
H1 H 0.3030 -0.1497 0.8449 0.022 Uiso 1 1 calc R . .
C2 C 0.23669(14) -0.1623(4) 0.6729(2) 0.0210(7) Uani 1 1 d . . .
H2 H 0.2468 -0.2992 0.6586 0.025 Uiso 1 1 calc R . .
C3 C 0.18860(14) -0.0555(4) 0.5828(2) 0.0189(5) Uani 1 1 d . . .
H3 H 0.1656 -0.1168 0.5070 0.023 Uiso 1 1 calc R . .
C4 C 0.17511(14) 0.1439(4) 0.6069(2) 0.0183(5) Uani 1 1 d . . .
C5 C 0.20784(13) 0.2362(4) 0.7166(2) 0.0169(5) Uani 1 1 d . . .
H5 H 0.1967 0.3725 0.7308 0.020 Uiso 1 1 calc R . .
C6 C 0.25708(13) 0.1295(4) 0.8063(2) 0.0170(5) Uani 1 1 d . . .
C7 C 0.29086(14) 0.2363(4) 0.9216(2) 0.0156(5) Uani 1 1 d . . .
H7 H 0.2564 0.3382 0.9498 0.019 Uiso 1 1 calc R . .
C8 C 0.34787(14) 0.1469(4) 1.0245(2) 0.0169(5) Uani 1 1 d . . .
H8A H 0.3625 0.0054 1.0156 0.020 Uiso 1 1 calc R . .
H8B H 0.3449 0.1878 1.1106 0.020 Uiso 1 1 calc R . .
C9 C 0.37709(11) 0.2992(6) 0.94218(19) 0.0154(4) Uani 1 1 d . . .
C10 C 0.39032(13) 0.4990(4) 0.9952(2) 0.0169(6) Uani 1 1 d . . .
C11 C 0.42689(13) 0.2494(3) 0.8488(2) 0.0158(6) Uani 1 1 d . . .
C12 C 0.44324(14) 0.3972(4) 0.7675(2) 0.0201(5) Uani 1 1 d . . .
H12 H 0.4220 0.5272 0.7706 0.024 Uiso 1 1 calc R . .
C13 C 0.49034(16) 0.3562(4) 0.6819(3) 0.0219(6) Uani 1 1 d . . .
H13 H 0.5020 0.4590 0.6281 0.026 Uiso 1 1 calc R . .
C14 C 0.52041(15) 0.1667(5) 0.6745(3) 0.0207(6) Uani 1 1 d . . .
H14 H 0.5519 0.1386 0.6148 0.025 Uiso 1 1 calc R . .
C15 C 0.50462(14) 0.0186(4) 0.7541(2) 0.0203(6) Uani 1 1 d . . .
H15 H 0.5257 -0.1112 0.7494 0.024 Uiso 1 1 calc R . .
C16 C 0.45807(14) 0.0575(4) 0.8413(2) 0.0166(5) Uani 1 1 d . . .
H16 H 0.4474 -0.0455 0.8956 0.020 Uiso 1 1 calc R . .
N1 N 0.39939(13) 0.6560(4) 1.0358(2) 0.0229(5) Uani 1 1 d . . .
Br1 Br 0.109184(11) 0.29737(6) 0.486601(18) 0.02178(9) Uani 1 1 d . . .

loop_
_atom_site_aniso_label
_atom_site_aniso_U_11
_atom_site_aniso_U_22
_atom_site_aniso_U_33
_atom_site_aniso_U_23
_atom_site_aniso_U_13
_atom_site_aniso_U_12
C1 0.0191(12) 0.0140(13) 0.0209(13) 0.0019(11) 0.0007(10) 0.0016(10)
C2 0.0225(12) 0.0143(19) 0.0264(13) -0.0018(10) 0.0043(10) -0.0023(10)
C3 0.0193(12) 0.0190(13) 0.0183(13) -0.0042(11) 0.0030(10) -0.0043(11)
C4 0.0146(11) 0.0194(13) 0.0202(13) 0.0014(11) 0.0011(10) 0.0001(10)
C5 0.0166(11) 0.0127(13) 0.0206(13) -0.0003(9) 0.0016(10) 0.0003(9)
C6 0.0158(12) 0.0142(13) 0.0214(13) 0.0001(11) 0.0048(10) -0.0013(10)
C7 0.0170(11) 0.0122(12) 0.0174(12) -0.0001(9) 0.0021(10) 0.0006(9)
C8 0.0201(12) 0.0120(11) 0.0173(13) 0.0022(11) -0.0008(10) -0.0006(10)
C9 0.0173(9) 0.0108(9) 0.0166(10) 0.0002(16) -0.0012(8) -0.0005(16)
C10 0.0180(14) 0.0162(15) 0.0153(12) 0.0029(11) -0.0008(10) 0.0039(10)
C11 0.0157(10) 0.0141(16) 0.0154(11) -0.0025(9) -0.0029(9) -0.0006(9)
C12 0.0219(13) 0.0138(13) 0.0229(14) 0.0010(11) -0.0010(11) 0.0015(11)
C13 0.0251(14) 0.0207(17) 0.0202(13) 0.0046(10) 0.0044(11) -0.0010(10)
C14 0.0193(13) 0.0265(16) 0.0164(13) -0.0035(12) 0.0034(10) -0.0010(11)
C15 0.0197(13) 0.0144(12) 0.0243(14) -0.0048(11) -0.0032(11) 0.0008(10)
C16 0.0179(12) 0.0106(13) 0.0198(13) 0.0012(10) -0.0011(10) -0.0001(9)
N1 0.0285(12) 0.0126(12) 0.0267(12) -0.0032(10) 0.0020(10) 0.0010(9)
Br1 0.02147(13) 0.02113(13) 0.02032(13) -0.00131(14) -0.00305(8) 0.00395(14)

loop_
_atom_type_symbol
_atom_type_description
_atom_type_scat_dispersion_real
_atom_type_scat_dispersion_imag
_atom_type_scat_source
C C 0.0033 0.0016 'International Tables Vol C Tables 4.2.6.8 and 6.1.1.4'
H H 0.0000 0.0000 'International Tables Vol C Tables 4.2.6.8 and 6.1.1.4'
N N 0.0061 0.0033 'International Tables Vol C Tables 4.2.6.8 and 6.1.1.4'
Br Br -0.2901 2.4595 'International Tables Vol C Tables 4.2.6.8 and 6.1.1.4'

loop_
_geom_angle_atom_site_label_1
_geom_angle_atom_site_label_2
_geom_angle_atom_site_label_3
_geom_angle
_geom_angle_site_symmetry_1
_geom_angle_site_symmetry_3
_geom_angle_publ_flag
C2 C1 C6 120.2(2) . . ?
C2 C1 H1 119.9 . . ?
C6 C1 H1 119.9 . . ?
C3 C2 C1 121.4(2) . . ?
C3 C2 H2 119.3 . . ?
C1 C2 H2 119.3 . . ?
C2 C3 C4 117.7(2) . . ?
C2 C3 H3 121.1 . . ?
C4 C3 H3 121.1 . . ?
C5 C4 C3 122.2(2) . . ?
C5 C4 Br1 118.3(2) . . ?
C3 C4 Br1 119.5(2) . . ?
C4 C5 C6 120.0(2) . . ?
C4 C5 H5 120.0 . . ?
C6 C5 H5 120.0 . . ?
C5 C6 C1 118.5(2) . . ?
C5 C6 C7 117.7(2) . . ?
C1 C6 C7 123.8(2) . . ?
C6 C7 C8 124.5(2) . . ?
C6 C7 C9 119.5(2) . . ?
C8 C7 C9 58.89(17) . . ?
C6 C7 H7 114.2 . . ?
C8 C7 H7 114.2 . . ?
C9 C7 H7 114.2 . . ?
C7 C8 C9 62.80(15) . . ?
C7 C8 H8A 117.5 . . ?
C9 C8 H8A 117.5 . . ?
C7 C8 H8B 117.5 . . ?
C9 C8 H8B 117.5 . . ?
H8A C8 H8B 114.6 . . ?
C10 C9 C11 113.6(2) . . ?
C10 C9 C8 115.4(2) . . ?
C11 C9 C8 124.2(3) . . ?
C10 C9 C7 112.8(2) . . ?
C11 C9 C7 121.5(2) . . ?
C8 C9 C7 58.32(16) . . ?
N1 C10 C9 178.8(3) . . ?
C12 C11 C16 118.7(2) . . ?
C12 C11 C9 119.4(2) . . ?
C16 C11 C9 121.9(2) . . ?
C13 C12 C11 120.6(2) . . ?
C13 C12 H12 119.7 . . ?
C11 C12 H12 119.7 . . ?
C14 C13 C12 120.3(2) . . ?
C14 C13 H13 119.8 . . ?
C12 C13 H13 119.8 . . ?
C15 C14 C13 119.8(2) . . ?
C15 C14 H14 120.1 . . ?
C13 C14 H14 120.1 . . ?
C14 C15 C16 120.6(3) . . ?
C14 C15 H15 119.7 . . ?
C16 C15 H15 119.7 . . ?
C15 C16 C11 119.9(2) . . ?
C15 C16 H16 120.0 . . ?
C11 C16 H16 120.0 . . ?

loop_
_geom_bond_atom_site_label_1
_geom_bond_atom_site_label_2
_geom_bond_distance
_geom_bond_site_symmetry_2
_geom_bond_publ_flag
C1 C2 1.393(4) . ?
C1 C6 1.404(4) . ?
C1 H1 0.9500 . ?
C2 C3 1.384(4) . ?
C2 H2 0.9500 . ?
C3 C4 1.387(4) . ?
C3 H3 0.9500 . ?
C4 C5 1.384(4) . ?
C4 Br1 1.902(3) . ?
C5 C6 1.392(4) . ?
C5 H5 0.9500 . ?
C6 C7 1.482(4) . ?
C7 C8 1.501(3) . ?
C7 C9 1.569(3) . ?
C7 H7 1.0000 . ?
C8 C9 1.510(4) . ?
C8 H8A 0.9900 . ?
C8 H8B 0.9900 . ?
C9 C10 1.458(5) . ?
C9 C11 1.502(3) . ?
C10 N1 1.140(4) . ?
C11 C12 1.394(3) . ?
C11 C16 1.405(3) . ?
C12 C13 1.389(4) . ?
C12 H12 0.9500 . ?
C13 C14 1.382(4) . ?
C13 H13 0.9500 . ?
C14 C15 1.378(4) . ?
C14 H14 0.9500 . ?
C15 C16 1.393(4) . ?
C15 H15 0.9500 . ?
C16 H16 0.9500 . ?

loop_
_geom_torsion_atom_site_label_1
_geom_torsion_atom_site_label_2
_geom_torsion_atom_site_label_3
_geom_torsion_atom_site_label_4
_geom_torsion
_geom_torsion_site_symmetry_1
_geom_torsion_site_symmetry_2
_geom_torsion_site_symmetry_3
_geom_torsion_site_symmetry_4
_geom_torsion_publ_flag
C6 C1 C2 C3 -0.7(4) . . . . ?
C1 C2 C3 C4 -0.1(4) . . . . ?
C2 C3 C4 C5 -0.1(4) . . . . ?
C2 C3 C4 Br1 -179.76(18) . . . . ?
C3 C4 C5 C6 1.1(4) . . . . ?
Br1 C4 C5 C6 -179.26(17) . . . . ?
C4 C5 C6 C1 -1.8(4) . . . . ?
C4 C5 C6 C7 179.6(2) . . . . ?
C2 C1 C6 C5 1.6(4) . . . . ?
C2 C1 C6 C7 -179.9(2) . . . . ?
C5 C6 C7 C8 -176.8(2) . . . . ?
C1 C6 C7 C8 4.7(4) . . . . ?
C5 C6 C7 C9 -106.2(3) . . . . ?
C1 C6 C7 C9 75.3(3) . . . . ?
C6 C7 C8 C9 106.4(3) . . . . ?
C7 C8 C9 C10 102.2(2) . . . . ?
C7 C8 C9 C11 -108.8(2) . . . . ?
C6 C7 C9 C10 138.6(2) . . . . ?
C8 C7 C9 C10 -106.7(2) . . . . ?
C6 C7 C9 C11 -1.5(4) . . . . ?
C8 C7 C9 C11 113.3(3) . . . . ?
C6 C7 C9 C8 -114.8(3) . . . . ?
C11 C9 C10 N1 120(14) . . . . ?
C8 C9 C10 N1 -88(14) . . . . ?
C7 C9 C10 N1 -23(14) . . . . ?
C10 C9 C11 C12 -38.1(3) . . . . ?
C8 C9 C11 C12 172.5(2) . . . . ?
C7 C9 C11 C12 101.7(3) . . . . ?
C10 C9 C11 C16 141.6(2) . . . . ?
C8 C9 C11 C16 -7.9(4) . . . . ?
C7 C9 C11 C16 -78.7(3) . . . . ?
C16 C11 C12 C13 -0.9(4) . . . . ?
C9 C11 C12 C13 178.7(2) . . . . ?
C11 C12 C13 C14 1.3(4) . . . . ?
C12 C13 C14 C15 -1.1(4) . . . . ?
C13 C14 C15 C16 0.5(4) . . . . ?
C14 C15 C16 C11 -0.1(4) . . . . ?
C12 C11 C16 C15 0.3(4) . . . . ?
C9 C11 C16 C15 -179.3(2) . . . . ?

loop_
_cod_related_entry_id
_cod_related_entry_database
_cod_related_entry_code
1 ChemSpider 21195183
